data_7035780
loop_
_publ_author_name
'Chernyshev, Alexander N.'
'Chernysheva, Maria V.'
'Hirva, Pipsa'
'Kukushkin, Vadim Yu'
'Haukka, Matti'

_publ_section_title
;
 Weak aurophilic interactions in a series of Au(iii) double salts.
;
_journal_issue 32
_journal_name_full 'Dalton transactions (Cambridge, England : 2003)'
_journal_page_first 14523
_journal_page_last 14531
_journal_paper_doi 10.1039/c4dt03167a
_journal_volume 44
_journal_year 2015
_chemical_absolute_configuration unk
_chemical_formula_moiety 'C8 H6 Au Cl2 N4, Au Cl2'
_chemical_formula_sum 'C8 H6 Au2 Cl4 N4'
_chemical_formula_weight 693.90
_chemical_name_systematic
; 
 ? 
;
_space_group_IT_number 43
_symmetry_cell_setting orthorhombic
_symmetry_space_group_name_Hall 'F 2 -2d'
_symmetry_space_group_name_H-M 'F d d 2'
_atom_sites_solution_hydrogens geom
_atom_sites_solution_primary direct
_atom_sites_solution_secondary difmap
_audit_creation_method SHELXL-97
_audit_update_record
;
2014-10-14 deposited with the CCDC.
2015-07-14 downloaded from the CCDC.
;
_cell_angle_alpha 90.00
_cell_angle_beta 90.00
_cell_angle_gamma 90.00
_cell_formula_units_Z 16
_cell_length_a 48.623(3)
_cell_length_b 10.4011(6)
_cell_length_c 11.0193(6)
_cell_measurement_reflns_used 9875
_cell_measurement_temperature 120(2)
_cell_measurement_theta_max 33.27
_cell_measurement_theta_min 2.72
_cell_volume 5572.8(6)
_computing_cell_refinement 'SAINT (Bruker AXS, 2009)'
_computing_data_collection 'APEX2 (Bruker AXS, 2010)'
_computing_data_reduction 'SAINT (Bruker AXS, 2009)'
_computing_molecular_graphics 'CrystaMaker (CrystalMaker Software ltd., 2011)'
_computing_publication_material 'SHELXL-97 (Sheldrick, 2008)'
_computing_structure_refinement 'SHELXL-97 (Sheldrick, 2008)'
_computing_structure_solution 'SHELXS-97 (Sheldrick, 2008)'
_diffrn_ambient_temperature 120(2)
_diffrn_detector_area_resol_mean 16
_diffrn_measured_fraction_theta_full 0.960
_diffrn_measured_fraction_theta_max 0.960
_diffrn_measurement_device '62mm x 62mm CCD camera on \k-goniostat'
_diffrn_measurement_device_type 'Bruker KAPPA APEX II CCD'
_diffrn_measurement_method '\f scans and \w scans with \k offset'
_diffrn_radiation_monochromator 'horizontally mounted graphite crystal'
_diffrn_radiation_source 'fine-focus sealed tube'
_diffrn_radiation_type MoK\a
_diffrn_radiation_wavelength 0.71073
_diffrn_reflns_av_R_equivalents 0.0344
_diffrn_reflns_av_sigmaI/netI 0.0362
_diffrn_reflns_limit_h_max 71
_diffrn_reflns_limit_h_min -71
_diffrn_reflns_limit_k_max 15
_diffrn_reflns_limit_k_min -15
_diffrn_reflns_limit_l_max 15
_diffrn_reflns_limit_l_min -16
_diffrn_reflns_number 28273
_diffrn_reflns_theta_full 33.40
_diffrn_reflns_theta_max 33.40
_diffrn_reflns_theta_min 2.73
_exptl_absorpt_coefficient_mu 21.788
_exptl_absorpt_correction_T_max 0.2619
_exptl_absorpt_correction_T_min 0.0259
_exptl_absorpt_correction_type numerical
_exptl_absorpt_process_details 'SADABS (Sheldrick, 2008)'
_exptl_crystal_colour yellow
_exptl_crystal_density_diffrn 3.308
_exptl_crystal_density_method 'not measured'
_exptl_crystal_description block
_exptl_crystal_F_000 4928
_exptl_crystal_size_max 0.62
_exptl_crystal_size_mid 0.17
_exptl_crystal_size_min 0.08
_refine_diff_density_max 0.947
_refine_diff_density_min -1.866
_refine_diff_density_rms 0.178
_refine_ls_abs_structure_details 'Flack H D (1983), Acta Cryst. A39, 876-881'
_refine_ls_abs_structure_Flack 0.000(4)
_refine_ls_extinction_method none
_refine_ls_goodness_of_fit_ref 0.974
_refine_ls_hydrogen_treatment constr
_refine_ls_matrix_type full
_refine_ls_number_parameters 163
_refine_ls_number_reflns 5046
_refine_ls_number_restraints 1
_refine_ls_restrained_S_all 0.974
_refine_ls_R_factor_all 0.0225
_refine_ls_R_factor_gt 0.0192
_refine_ls_shift/su_max 0.006
_refine_ls_shift/su_mean 0.000
_refine_ls_structure_factor_coef Fsqd
_refine_ls_weighting_details 'calc w=1/[\s^2^(Fo^2^)+(0.0000P)^2^+0.0000P] where P=(Fo^2^+2Fc^2^)/3'
_refine_ls_weighting_scheme calc
_refine_ls_wR_factor_gt 0.0330
_refine_ls_wR_factor_ref 0.0336
_reflns_number_gt 4765
_reflns_number_total 5046
_reflns_threshold_expression >2sigma(I)
_cod_data_source_file c4dt03167a2.cif
_cod_data_source_block 11
_cod_depositor_comments 'Adding full bibliography for 7035778--7035794.cif.'
_cod_database_code 7035780

loop_
_symmetry_equiv_pos_as_xyz
'x, y, z'
'-x, -y, z'
'-x+1/4, y+1/4, z+1/4'
'x+1/4, -y+1/4, z+1/4'
'x, y+1/2, z+1/2'
'-x, -y+1/2, z+1/2'
'-x+1/4, y+3/4, z+3/4'
'x+1/4, -y+3/4, z+3/4'
'x+1/2, y, z+1/2'
'-x+1/2, -y, z+1/2'
'-x+3/4, y+1/4, z+3/4'
'x+3/4, -y+1/4, z+3/4'
'x+1/2, y+1/2, z'
'-x+1/2, -y+1/2, z'
'-x+3/4, y+3/4, z+1/4'
'x+3/4, -y+3/4, z+1/4'

loop_
_atom_site_label
_atom_site_type_symbol
_atom_site_fract_x
_atom_site_fract_y
_atom_site_fract_z
_atom_site_U_iso_or_equiv
_atom_site_adp_type
_atom_site_occupancy
_atom_site_symmetry_multiplicity
_atom_site_calc_flag
_atom_site_refinement_flags
Au1 Au 0.584114(3) 0.773788(12) 0.374579(10) 0.01548(3) Uani 1 1 d .
Au2 Au 0.443553(3) 0.508148(12) 0.214732(12) 0.01953(3) Uani 1 1 d .
Cl1 Cl 0.62972(2) 0.79547(9) 0.34582(8) 0.0250(2) Uani 1 1 d .
Cl2 Cl 0.57704(2) 0.83648(8) 0.18164(8) 0.02128(18) Uani 1 1 d .
Cl3 Cl 0.43045(2) 0.55348(8) 0.40725(8) 0.02224(19) Uani 1 1 d .
Cl4 Cl 0.45651(3) 0.46763(9) 0.02259(9) 0.0325(2) Uani 1 1 d .
N1 N 0.54342(7) 0.7472(2) 0.4137(3) 0.0166(6) Uani 1 1 d .
N2 N 0.51401(7) 0.6832(3) 0.5724(3) 0.0206(6) Uani 1 1 d .
N3 N 0.56041(6) 0.6591(3) 0.7203(3) 0.0176(6) Uani 1 1 d .
N4 N 0.58759(7) 0.7178(3) 0.5518(3) 0.0173(6) Uani 1 1 d .
C1 C 0.52244(9) 0.7643(3) 0.3386(3) 0.0217(8) Uani 1 1 d .
H1 H 0.5257 0.7925 0.2579 0.026 Uiso 1 1 calc R
C2 C 0.49612(8) 0.7415(4) 0.3770(4) 0.0259(8) Uani 1 1 d .
H2 H 0.4808 0.7536 0.3249 0.031 Uiso 1 1 calc R
C3 C 0.49300(8) 0.7000(4) 0.4955(3) 0.0240(8) Uani 1 1 d .
H3 H 0.4749 0.6824 0.5239 0.029 Uiso 1 1 calc R
C4 C 0.53850(8) 0.7078(3) 0.5284(3) 0.0160(7) Uani 1 1 d .
C5 C 0.56312(8) 0.6931(3) 0.6055(3) 0.0155(7) Uani 1 1 d .
C6 C 0.58363(8) 0.6480(3) 0.7851(3) 0.0204(7) Uani 1 1 d .
H6 H 0.5823 0.6244 0.8682 0.024 Uiso 1 1 calc R
C7 C 0.60944(8) 0.6696(3) 0.7358(3) 0.0217(8) Uani 1 1 d .
H7 H 0.6256 0.6594 0.7831 0.026 Uiso 1 1 calc R
C8 C 0.61076(8) 0.7067(3) 0.6153(3) 0.0200(7) Uani 1 1 d .
H8 H 0.6280 0.7239 0.5783 0.024 Uiso 1 1 calc R

loop_
_atom_site_aniso_label
_atom_site_aniso_U_11
_atom_site_aniso_U_22
_atom_site_aniso_U_33
_atom_site_aniso_U_23
_atom_site_aniso_U_13
_atom_site_aniso_U_12
Au1 0.01535(7) 0.01672(5) 0.01436(5) -0.00113(5) 0.00057(6) -0.00114(5)
Au2 0.02289(8) 0.01569(5) 0.02003(7) 0.00018(5) -0.00194(6) -0.00030(5)
Cl1 0.0171(5) 0.0357(5) 0.0224(4) -0.0030(3) 0.0031(4) -0.0063(4)
Cl2 0.0241(5) 0.0238(4) 0.0160(4) 0.0022(3) 0.0012(4) -0.0028(3)
Cl3 0.0230(5) 0.0231(4) 0.0206(4) -0.0007(3) -0.0002(4) -0.0014(3)
Cl4 0.0497(8) 0.0260(5) 0.0218(4) -0.0030(4) 0.0050(5) -0.0048(4)
N1 0.0155(18) 0.0180(14) 0.0162(14) -0.0019(10) 0.0012(12) 0.0010(11)
N2 0.0147(17) 0.0275(16) 0.0196(15) -0.0007(12) 0.0011(13) -0.0020(12)
N3 0.0181(17) 0.0190(13) 0.0157(13) 0.0004(12) 0.0003(13) 0.0019(11)
N4 0.0196(18) 0.0175(13) 0.0147(13) -0.0018(11) -0.0007(13) 0.0044(11)
C1 0.021(2) 0.0273(18) 0.0162(16) -0.0010(13) -0.0027(16) 0.0027(15)
C2 0.018(2) 0.040(2) 0.0191(17) -0.0009(16) -0.0035(18) 0.0027(15)
C3 0.012(2) 0.037(2) 0.0232(19) -0.0049(15) 0.0002(15) -0.0013(15)
C4 0.019(2) 0.0146(14) 0.0142(15) -0.0012(12) 0.0012(14) -0.0015(12)
C5 0.0151(18) 0.0142(14) 0.0173(16) -0.0033(12) 0.0028(14) -0.0002(12)
C6 0.023(2) 0.0214(17) 0.0168(15) -0.0005(13) -0.0028(16) 0.0021(14)
C7 0.022(2) 0.0215(16) 0.0212(17) -0.0023(14) -0.0069(16) 0.0029(14)
C8 0.0171(19) 0.0210(16) 0.0220(17) -0.0012(14) -0.0040(16) -0.0010(13)

loop_
_atom_type_symbol
_atom_type_description
_atom_type_scat_dispersion_real
_atom_type_scat_dispersion_imag
_atom_type_scat_source
C C 0.0033 0.0016 'International Tables Vol C Tables 4.2.6.8 and 6.1.1.4'
H H 0.0000 0.0000 'International Tables Vol C Tables 4.2.6.8 and 6.1.1.4'
N N 0.0061 0.0033 'International Tables Vol C Tables 4.2.6.8 and 6.1.1.4'
Cl Cl 0.1484 0.1585 'International Tables Vol C Tables 4.2.6.8 and 6.1.1.4'
Au Au -2.0133 8.8022 'International Tables Vol C Tables 4.2.6.8 and 6.1.1.4'

loop_
_geom_angle_atom_site_label_1
_geom_angle_atom_site_label_2
_geom_angle_atom_site_label_3
_geom_angle
_geom_angle_publ_flag
N1 Au1 N4 80.78(12) yes
N1 Au1 Cl2 95.20(8) ?
N4 Au1 Cl2 175.92(10) ?
N1 Au1 Cl1 175.39(8) ?
N4 Au1 Cl1 94.68(10) ?
Cl2 Au1 Cl1 89.35(4) yes
Cl4 Au2 Cl3 178.77(3) yes
C1 N1 C4 119.3(3) ?
C1 N1 Au1 126.5(3) ?
C4 N1 Au1 114.2(3) ?
C4 N2 C3 115.7(3) ?
C5 N3 C6 116.7(3) ?
C8 N4 C5 119.8(3) ?
C8 N4 Au1 126.6(3) ?
C5 N4 Au1 113.5(2) ?
N1 C1 C2 120.2(4) ?
N1 C1 H1 119.9 ?
C2 C1 H1 119.9 ?
C1 C2 C3 116.6(4) ?
C1 C2 H2 121.7 ?
C3 C2 H2 121.7 ?
N2 C3 C2 123.7(4) ?
N2 C3 H3 118.2 ?
C2 C3 H3 118.2 ?
N2 C4 N1 124.5(3) ?
N2 C4 C5 120.2(3) ?
N1 C4 C5 115.3(3) ?
N3 C5 N4 123.9(3) ?
N3 C5 C4 119.9(3) ?
N4 C5 C4 116.2(3) ?
N3 C6 C7 122.7(4) ?
N3 C6 H6 118.6 ?
C7 C6 H6 118.6 ?
C8 C7 C6 117.6(4) ?
C8 C7 H7 121.2 ?
C6 C7 H7 121.2 ?
N4 C8 C7 119.3(4) ?
N4 C8 H8 120.4 ?
C7 C8 H8 120.4 ?

loop_
_geom_bond_atom_site_label_1
_geom_bond_atom_site_label_2
_geom_bond_distance
_geom_bond_publ_flag
Au1 N1 2.044(3) yes
Au1 N4 2.045(3) yes
Au1 Cl2 2.2502(9) yes
Au1 Cl1 2.2514(10) yes
Au2 Cl4 2.2488(10) yes
Au2 Cl3 2.2646(9) yes
N1 C1 1.326(5) ?
N1 C4 1.349(4) ?
N2 C4 1.311(5) ?
N2 C3 1.338(5) ?
N3 C5 1.320(4) ?
N3 C6 1.341(5) ?
N4 C8 1.332(5) ?
N4 C5 1.354(5) ?
C1 C2 1.369(6) ?
C1 H1 0.9500 ?
C2 C3 1.384(6) ?
C2 H2 0.9500 ?
C3 H3 0.9500 ?
C4 C5 1.476(5) ?
C6 C7 1.386(5) ?
C6 H6 0.9500 ?
C7 C8 1.384(5) ?
C7 H7 0.9500 ?
C8 H8 0.9500 ?
